data_1000007
loop_
_publ_author_name
'Thompson, R. M.'
'Downs, R. T.'

_publ_section_title
;
 The crystal structure of diopside at pressure to 10 GPa
 Sample: P = 1 atm
;
_journal_name_full 'American Mineralogist'
_journal_page_first 177
_journal_page_last 186
_journal_paper_doi 10.2138/am.2008.2684
_journal_volume 93
_journal_year 2008
_chemical_compound_source 'DeKalb, New York'
_chemical_formula_structural CaMg(Si2O6)
_chemical_formula_sum 'Ca Mg O6 Si2'
_chemical_name_mineral Diopside
_space_group_crystal_system monoclinic
_space_group_IT_number 15
_space_group_name_Hall '-C 2yc'
_space_group_name_H-M_alt 'C 1 2/c 1'
_symmetry_space_group_name_Hall '-C 2yc'
_symmetry_space_group_name_H-M 'C 1 2/c 1'
_cell_angle_alpha 90.00000
_cell_angle_beta 105.86600
_cell_angle_gamma 90.00000
_cell_length_a 9.73970
_cell_length_b 8.91740
_cell_length_c 5.25030
_cell_volume 438.631
_database_code_amcsd 0004495
_diffrn_ambient_pressure 100
_exptl_crystal_density_diffrn 3.279
_cod_original_sg_symbol_H-M C2/c
_cod_original_formula_sum 'Ca Mg Si2 O6'
_cod_database_code 1000007

loop_
_space_group_symop_id
_space_group_symop_operation_xyz
1 x,y,z
2 -x,y,-z+1/2
3 -x,-y,-z
4 x,-y,z+1/2
5 x+1/2,y+1/2,z
6 -x+1/2,y+1/2,-z+1/2
7 -x+1/2,-y+1/2,-z
8 x+1/2,-y+1/2,z+1/2

loop_
_atom_site_label
_atom_site_type_symbol
_atom_site_fract_x
_atom_site_fract_y
_atom_site_fract_z
_atom_site_thermal_displace_type
_atom_site_U_iso_or_equiv
Mg Mg 0.00000 0.90808 0.25000 Uiso 0.00393
Ca Ca 0.00000 0.30148 0.25000 Uiso 0.00823
Si Si 0.28619 0.09319 0.22936 Uiso 0.00431
O1 O 0.11554 0.08690 0.14186 Uiso 0.00697
O2 O 0.36094 0.25019 0.31776 Uiso 0.00785
O3 O 0.35073 0.01744 0.99543 Uiso 0.00709

loop_
_cod_related_entry_id
_cod_related_entry_database
_cod_related_entry_code
1 AMCSD 0004495
